data_7035926
loop_
_publ_author_name
'B\"ottcher, Tobias'
'Jones, Cameron'

_publ_section_title
;
 Extremely bulky secondary phosphinoamines as substituents for sterically
 hindered aminosilanes.
;
_journal_issue 33
_journal_name_full 'Dalton transactions (Cambridge, England : 2003)'
_journal_page_first 14842
_journal_page_last 14853
_journal_paper_doi 10.1039/c5dt02504d
_journal_volume 44
_journal_year 2015
_chemical_formula_sum 'C42.5 H45 N2 P'
_chemical_formula_weight 614.78
_chemical_name_systematic
; 
 ? 
;
_space_group_IT_number 2
_symmetry_cell_setting triclinic
_symmetry_space_group_name_Hall '-P 1'
_symmetry_space_group_name_H-M 'P -1'
_atom_sites_solution_hydrogens geom
_atom_sites_solution_primary direct
_atom_sites_solution_secondary difmap
_audit_creation_method SHELXL-97
_audit_update_record
;
2015-05-18 deposited with the CCDC.
2015-07-22 downloaded from the CCDC.
;
_cell_angle_alpha 92.84(3)
_cell_angle_beta 107.41(3)
_cell_angle_gamma 90.52(3)
_cell_formula_units_Z 2
_cell_length_a 9.931(2)
_cell_length_b 11.495(2)
_cell_length_c 16.176(3)
_cell_measurement_temperature 100(2)
_cell_volume 1759.3(6)
_computing_cell_refinement 'XDS (Kabsch, 1993)'
_computing_data_collection 'Blu-Ice (McPhillips, 2002)'
_computing_data_reduction 'XDS (Kabsch, 1993)'
_computing_molecular_graphics X-Seed
_computing_publication_material CifTAB
_computing_structure_refinement 'SHELXL-97 (Sheldrick, 1997)'
_computing_structure_solution 'SHELXS-97 (Sheldrick, 1990)'
_diffrn_ambient_temperature 100(2)
_diffrn_measured_fraction_theta_full 0.922
_diffrn_measured_fraction_theta_max 0.922
_diffrn_measurement_device_type 'ADSC Quantum 210r'
_diffrn_radiation_source 'Australian Synchrotron'
_diffrn_radiation_type Synchrotron
_diffrn_radiation_wavelength 0.71090
_diffrn_reflns_av_R_equivalents 0.0266
_diffrn_reflns_av_sigmaI/netI 0.0329
_diffrn_reflns_limit_h_max 12
_diffrn_reflns_limit_h_min -11
_diffrn_reflns_limit_k_max 13
_diffrn_reflns_limit_k_min -13
_diffrn_reflns_limit_l_max 19
_diffrn_reflns_limit_l_min -19
_diffrn_reflns_number 12551
_diffrn_reflns_theta_full 25.50
_diffrn_reflns_theta_max 25.50
_diffrn_reflns_theta_min 3.10
_exptl_absorpt_coefficient_mu 0.110
_exptl_absorpt_correction_T_max 0.997
_exptl_absorpt_correction_T_min 0.993
_exptl_absorpt_correction_type multi-scan
_exptl_absorpt_process_details XDS
_exptl_crystal_colour colorless
_exptl_crystal_density_diffrn 1.161
_exptl_crystal_density_method 'not measured'
_exptl_crystal_description block
_exptl_crystal_F_000 658
_exptl_crystal_size_max 0.05
_exptl_crystal_size_mid 0.02
_exptl_crystal_size_min 0.02
_refine_diff_density_max 1.711
_refine_diff_density_min -0.882
_refine_diff_density_rms 0.058
_refine_ls_extinction_method none
_refine_ls_goodness_of_fit_ref 1.041
_refine_ls_hydrogen_treatment constr
_refine_ls_matrix_type full
_refine_ls_number_parameters 403
_refine_ls_number_reflns 6033
_refine_ls_number_restraints 13
_refine_ls_restrained_S_all 1.111
_refine_ls_R_factor_all 0.0684
_refine_ls_R_factor_gt 0.0625
_refine_ls_shift/su_max 0.000
_refine_ls_shift/su_mean 0.000
_refine_ls_structure_factor_coef Fsqd
_refine_ls_weighting_details 'calc w=1/[\s^2^(Fo^2^)+(0.0617P)^2^+2.6486P] where P=(Fo^2^+2Fc^2^)/3'
_refine_ls_weighting_scheme calc
_refine_ls_wR_factor_gt 0.1513
_refine_ls_wR_factor_ref 0.1558
_reflns_number_gt 5396
_reflns_number_total 6033
_reflns_threshold_expression >2sigma(I)
_cod_data_source_file c5dt02504d2.cif
_cod_data_source_block cj1159
_cod_depositor_comments 'Adding full bibliography for 7035922--7035934.cif.'
_cod_original_cell_volume 1759.2(6)
_cod_original_sg_symbol_H-M P-1
_cod_original_formula_sum 'C42.50 H45 N2 P'
_cod_database_code 7035926

loop_
_symmetry_equiv_pos_as_xyz
'x, y, z'
'-x, -y, -z'

loop_
_atom_site_label
_atom_site_type_symbol
_atom_site_fract_x
_atom_site_fract_y
_atom_site_fract_z
_atom_site_U_iso_or_equiv
_atom_site_adp_type
_atom_site_occupancy
_atom_site_symmetry_multiplicity
_atom_site_calc_flag
_atom_site_refinement_flags
_atom_site_disorder_assembly
_atom_site_disorder_group
P1 P 0.20336(7) 0.14223(6) 0.29956(4) 0.02159(18) Uani 1 1 d . . .
N1 N 0.1359(2) 0.24289(18) 0.24062(13) 0.0203(4) Uani 1 1 d . . .
C1 C 0.0139(2) 0.3015(2) 0.24379(15) 0.0189(5) Uani 1 1 d . . .
N2 N 0.3422(2) 0.10740(19) 0.26900(14) 0.0234(5) Uani 1 1 d . . .
C2 C 0.0254(3) 0.4025(2) 0.29857(15) 0.0190(5) Uani 1 1 d . . .
C3 C -0.0960(3) 0.4627(2) 0.29783(16) 0.0209(5) Uani 1 1 d . . .
H3 H -0.0883 0.5296 0.3360 0.025 Uiso 1 1 calc R . .
C4 C -0.2286(3) 0.4277(2) 0.24271(16) 0.0210(5) Uani 1 1 d . . .
C5 C -0.2365(3) 0.3307(2) 0.18648(16) 0.0208(5) Uani 1 1 d . . .
H5 H -0.3257 0.3065 0.1476 0.025 Uiso 1 1 calc R . .
C6 C -0.1178(3) 0.2678(2) 0.18531(15) 0.0196(5) Uani 1 1 d . . .
C7 C -0.1253(3) 0.1657(2) 0.12048(16) 0.0202(5) Uani 1 1 d . . .
H7 H -0.0341 0.1680 0.1062 0.024 Uiso 1 1 calc R . .
C8 C -0.1335(2) 0.0473(2) 0.15756(16) 0.0211(5) Uani 1 1 d . . .
C9 C -0.0900(3) -0.0509(2) 0.11973(17) 0.0279(6) Uani 1 1 d . . .
H9 H -0.0573 -0.0422 0.0708 0.033 Uiso 1 1 calc R . .
C10 C -0.0926(3) -0.1623(2) 0.15114(17) 0.0352(7) Uani 1 1 d . . .
H10 H -0.0557 -0.2274 0.1274 0.042 Uiso 1 1 calc R . .
C42 C -0.0940(3) 0.5416(2) -0.07282(17) 0.0259(14) Uiso 0.50 1 d PRD A -1
H42 H -0.1619 0.5678 -0.1229 0.031 Uiso 0.50 1 d PR B -1
C43 C 0.0385(3) 0.4948(2) -0.07622(17) 0.0290(15) Uiso 0.50 1 d PRD A -1
H43 H 0.0607 0.4941 -0.1294 0.035 Uiso 0.50 1 calc PR C -1
C44 C 0.1303(3) 0.4527(2) -0.00741(17) 0.031(2) Uiso 0.50 1 d PRD A -1
H44 H 0.2147 0.4239 -0.0161 0.038 Uiso 0.50 1 calc PR D -1
C11 C -0.1520(3) -0.1735(3) 0.2190(2) 0.0331(6) Uani 1 1 d . . .
H11 H -0.1628 -0.2485 0.2386 0.040 Uiso 1 1 calc R . .
C12 C -0.1950(3) -0.0770(3) 0.25743(19) 0.0320(6) Uani 1 1 d . . .
H12 H -0.2312 -0.0857 0.3050 0.038 Uiso 1 1 calc R . .
C13 C -0.1857(3) 0.0333(2) 0.22717(18) 0.0272(6) Uani 1 1 d . . .
H13 H -0.2153 0.0993 0.2543 0.033 Uiso 1 1 calc R . .
C14 C -0.2414(3) 0.1773(2) 0.03472(16) 0.0199(5) Uani 1 1 d . . .
C15 C -0.2090(3) 0.2310(2) -0.03247(17) 0.0254(6) Uani 1 1 d . . .
H15 H -0.1151 0.2580 -0.0247 0.030 Uiso 1 1 calc R . .
C16 C -0.3122(3) 0.2453(2) -0.11061(17) 0.0284(6) Uani 1 1 d . . .
H16 H -0.2884 0.2807 -0.1564 0.034 Uiso 1 1 calc R . .
C17 C -0.4502(3) 0.2082(2) -0.12217(17) 0.0280(6) Uani 1 1 d . . .
H17 H -0.5212 0.2194 -0.1753 0.034 Uiso 1 1 calc R . .
C18 C -0.4840(3) 0.1546(2) -0.05593(17) 0.0256(6) Uani 1 1 d . . .
H18 H -0.5783 0.1284 -0.0637 0.031 Uiso 1 1 calc R . .
C19 C -0.3799(3) 0.1391(2) 0.02197(16) 0.0223(5) Uani 1 1 d . . .
H19 H -0.4036 0.1019 0.0671 0.027 Uiso 1 1 calc R . .
C20 C -0.3592(3) 0.4945(2) 0.24479(18) 0.0261(6) Uani 1 1 d . . .
H20 H -0.3303 0.5785 0.2588 0.031 Uiso 1 1 calc R . .
C21 C -0.4162(3) 0.4532(3) 0.3163(2) 0.0349(7) Uani 1 1 d . . .
H21A H -0.4420 0.3701 0.3055 0.052 Uiso 1 1 calc R . .
H21B H -0.4997 0.4975 0.3170 0.052 Uiso 1 1 calc R . .
H21C H -0.3435 0.4653 0.3726 0.052 Uiso 1 1 calc R . .
C22 C -0.4764(3) 0.4865(3) 0.1586(2) 0.0355(7) Uani 1 1 d . . .
H22A H -0.5086 0.4051 0.1439 0.053 Uiso 1 1 calc R . .
H22B H -0.4405 0.5153 0.1130 0.053 Uiso 1 1 calc R . .
H22C H -0.5555 0.5338 0.1635 0.053 Uiso 1 1 calc R . .
C23 C 0.1724(3) 0.4451(2) 0.35382(15) 0.0197(5) Uani 1 1 d . . .
H23 H 0.2361 0.4305 0.3170 0.024 Uiso 1 1 calc R . .
C24 C 0.2317(3) 0.3765(2) 0.43446(15) 0.0193(5) Uani 1 1 d . . .
C25 C 0.1453(3) 0.3279(2) 0.47767(17) 0.0241(5) Uani 1 1 d . . .
H25 H 0.0459 0.3361 0.4563 0.029 Uiso 1 1 calc R . .
C26 C 0.2029(3) 0.2672(2) 0.55209(18) 0.0281(6) Uani 1 1 d . . .
H26 H 0.1428 0.2348 0.5814 0.034 Uiso 1 1 calc R . .
C27 C 0.3473(3) 0.2539(2) 0.58337(17) 0.0269(6) Uani 1 1 d . . .
H27 H 0.3864 0.2124 0.6341 0.032 Uiso 1 1 calc R . .
C28 C 0.4344(3) 0.3013(2) 0.54045(17) 0.0259(6) Uani 1 1 d . . .
H28 H 0.5336 0.2918 0.5615 0.031 Uiso 1 1 calc R . .
C29 C 0.3772(3) 0.3625(2) 0.46682(16) 0.0226(5) Uani 1 1 d . . .
H29 H 0.4378 0.3954 0.4380 0.027 Uiso 1 1 calc R . .
C30 C 0.1789(2) 0.5762(2) 0.37418(16) 0.0205(5) Uani 1 1 d . . .
C31 C 0.1720(3) 0.6251(2) 0.45275(17) 0.0239(5) Uani 1 1 d . . .
H31 H 0.1661 0.5761 0.4972 0.029 Uiso 1 1 calc R . .
C32 C 0.1735(3) 0.7456(2) 0.46715(18) 0.0277(6) Uani 1 1 d . . .
H32 H 0.1694 0.7782 0.5214 0.033 Uiso 1 1 calc R . .
C33 C 0.1809(3) 0.8181(2) 0.40289(19) 0.0299(6) Uani 1 1 d . . .
H33 H 0.1808 0.9003 0.4126 0.036 Uiso 1 1 calc R . .
C34 C 0.1884(3) 0.7699(2) 0.32438(18) 0.0295(6) Uani 1 1 d . . .
H34 H 0.1944 0.8191 0.2801 0.035 Uiso 1 1 calc R . .
C35 C 0.1874(3) 0.6503(2) 0.31035(17) 0.0260(6) Uani 1 1 d . . .
H35 H 0.1925 0.6180 0.2562 0.031 Uiso 1 1 calc R . .
C36 C 0.3800(3) 0.1608(3) 0.19824(18) 0.0292(6) Uani 1 1 d . . .
H36A H 0.4822 0.1516 0.2067 0.035 Uiso 1 1 calc R . .
H36B H 0.3618 0.2453 0.2004 0.035 Uiso 1 1 calc R . .
C37 C 0.2976(3) 0.1074(3) 0.11004(19) 0.0385(7) Uani 1 1 d . . .
H37A H 0.3115 0.0231 0.1085 0.058 Uiso 1 1 calc R . .
H37B H 0.3309 0.1419 0.0653 0.058 Uiso 1 1 calc R . .
H37C H 0.1970 0.1225 0.0992 0.058 Uiso 1 1 calc R . .
C38 C 0.4374(3) 0.0204(2) 0.31724(18) 0.0286(6) Uani 1 1 d . . .
H38A H 0.4651 -0.0332 0.2757 0.034 Uiso 1 1 calc R . .
H38B H 0.3866 -0.0261 0.3489 0.034 Uiso 1 1 calc R . .
C39 C 0.5691(3) 0.0755(3) 0.38131(19) 0.0351(7) Uani 1 1 d . . .
H39A H 0.6205 0.1208 0.3502 0.053 Uiso 1 1 calc R . .
H39B H 0.6295 0.0142 0.4115 0.053 Uiso 1 1 calc R . .
H39C H 0.5424 0.1270 0.4236 0.053 Uiso 1 1 calc R . .
C40 C -0.2464(6) 0.5833(6) 0.0175(4) 0.0417(14) Uiso 0.50 1 d PD A -1
H40A H -0.2776 0.6458 -0.0225 0.063 Uiso 0.50 1 calc PR A -1
H40B H -0.2374 0.6130 0.0768 0.063 Uiso 0.50 1 calc PR A -1
H40C H -0.3157 0.5186 0.0012 0.063 Uiso 0.50 1 calc PR A -1
C41 C -0.1090(8) 0.5423(9) 0.0130(5) 0.072(4) Uiso 0.50 1 d PD A -1
C45 C 0.1187(9) 0.4452(10) 0.0774(4) 0.086(4) Uiso 0.50 1 d PD A -1
H45 H 0.1870 0.4108 0.1235 0.103 Uiso 0.50 1 calc PR A -1
C46 C -0.0079(8) 0.4956(7) 0.0853(4) 0.059(2) Uiso 0.50 1 d PD A -1
H46 H -0.0254 0.4980 0.1400 0.071 Uiso 0.50 1 calc PR A -1

loop_
_atom_site_aniso_label
_atom_site_aniso_U_11
_atom_site_aniso_U_22
_atom_site_aniso_U_33
_atom_site_aniso_U_23
_atom_site_aniso_U_13
_atom_site_aniso_U_12
P1 0.0178(3) 0.0241(3) 0.0232(3) 0.0021(3) 0.0064(3) 0.0021(3)
N1 0.0154(10) 0.0235(11) 0.0209(10) -0.0026(9) 0.0047(8) -0.0005(9)
C1 0.0164(11) 0.0221(12) 0.0200(11) 0.0043(10) 0.0078(10) 0.0016(10)
N2 0.0172(10) 0.0255(11) 0.0263(11) 0.0005(9) 0.0046(9) 0.0029(9)
C2 0.0180(12) 0.0230(12) 0.0170(11) 0.0040(10) 0.0063(10) 0.0000(10)
C3 0.0216(12) 0.0213(12) 0.0214(12) 0.0007(10) 0.0090(10) 0.0006(10)
C4 0.0176(12) 0.0226(12) 0.0243(12) 0.0027(10) 0.0083(10) 0.0002(10)
C5 0.0147(11) 0.0241(12) 0.0229(12) 0.0017(10) 0.0045(10) -0.0020(10)
C6 0.0190(12) 0.0211(12) 0.0195(11) 0.0018(10) 0.0068(10) -0.0011(10)
C7 0.0159(11) 0.0233(12) 0.0217(12) -0.0005(10) 0.0065(10) 0.0007(10)
C8 0.0151(11) 0.0243(13) 0.0204(12) 0.0007(10) -0.0001(10) 0.0007(10)
C9 0.0278(14) 0.0279(14) 0.0257(13) -0.0007(11) 0.0050(11) 0.0034(12)
C10 0.0371(16) 0.0258(14) 0.0391(16) 0.0003(12) 0.0064(13) 0.0052(13)
C11 0.0260(14) 0.0269(14) 0.0406(16) 0.0098(13) -0.0001(12) -0.0001(12)
C12 0.0266(14) 0.0361(15) 0.0341(15) 0.0101(13) 0.0089(12) 0.0000(12)
C13 0.0234(13) 0.0298(14) 0.0291(13) 0.0032(11) 0.0084(11) 0.0032(11)
C14 0.0196(12) 0.0180(11) 0.0215(12) -0.0019(10) 0.0058(10) 0.0010(10)
C15 0.0240(13) 0.0265(13) 0.0263(13) 0.0005(11) 0.0086(11) -0.0014(11)
C16 0.0333(15) 0.0287(14) 0.0248(13) 0.0058(11) 0.0102(12) 0.0005(12)
C17 0.0285(14) 0.0301(14) 0.0216(12) 0.0016(11) 0.0017(11) 0.0035(12)
C18 0.0191(12) 0.0271(13) 0.0283(13) -0.0007(11) 0.0039(11) 0.0003(11)
C19 0.0209(12) 0.0238(12) 0.0223(12) 0.0010(10) 0.0067(10) -0.0004(11)
C20 0.0203(13) 0.0230(13) 0.0358(14) -0.0023(11) 0.0101(11) 0.0010(11)
C21 0.0270(14) 0.0430(17) 0.0385(16) -0.0026(14) 0.0161(13) 0.0050(13)
C22 0.0249(14) 0.0397(17) 0.0416(16) 0.0056(14) 0.0087(13) 0.0112(13)
C23 0.0171(12) 0.0244(12) 0.0190(11) 0.0002(10) 0.0075(10) 0.0000(10)
C24 0.0195(12) 0.0194(12) 0.0190(11) -0.0016(10) 0.0062(10) -0.0001(10)
C25 0.0196(12) 0.0284(13) 0.0252(13) 0.0026(11) 0.0078(10) 0.0004(11)
C26 0.0282(14) 0.0306(14) 0.0276(13) 0.0058(12) 0.0110(11) -0.0004(12)
C27 0.0294(14) 0.0256(13) 0.0235(13) 0.0044(11) 0.0042(11) 0.0043(12)
C28 0.0199(12) 0.0286(14) 0.0269(13) -0.0003(11) 0.0035(11) 0.0047(11)
C29 0.0187(12) 0.0266(13) 0.0232(12) -0.0012(11) 0.0075(10) -0.0008(11)
C30 0.0119(11) 0.0245(13) 0.0233(12) 0.0008(10) 0.0029(9) -0.0012(10)
C31 0.0195(12) 0.0269(13) 0.0258(13) 0.0009(11) 0.0075(10) -0.0015(11)
C32 0.0205(13) 0.0296(14) 0.0321(14) -0.0065(12) 0.0079(11) -0.0026(11)
C33 0.0207(13) 0.0222(13) 0.0434(16) 0.0001(12) 0.0048(12) -0.0020(11)
C34 0.0252(13) 0.0282(14) 0.0307(14) 0.0088(12) 0.0005(11) -0.0036(12)
C35 0.0224(13) 0.0299(14) 0.0227(12) 0.0014(11) 0.0023(10) -0.0048(11)
C36 0.0217(13) 0.0354(15) 0.0339(14) 0.0018(12) 0.0132(11) 0.0030(12)
C37 0.0342(16) 0.0523(19) 0.0304(15) -0.0016(14) 0.0124(13) 0.0093(15)
C38 0.0246(13) 0.0235(13) 0.0339(14) -0.0013(11) 0.0031(11) 0.0063(11)
C39 0.0249(14) 0.0365(16) 0.0365(15) -0.0067(13) -0.0009(12) 0.0073(13)

loop_
_atom_type_symbol
_atom_type_description
_atom_type_scat_dispersion_real
_atom_type_scat_dispersion_imag
_atom_type_scat_source
C C 0.0033 0.0016 'International Tables Vol C Tables 4.2.6.8 and 6.1.1.4'
H H 0.0000 0.0000 'International Tables Vol C Tables 4.2.6.8 and 6.1.1.4'
N N 0.0061 0.0033 'International Tables Vol C Tables 4.2.6.8 and 6.1.1.4'
P P 0.1023 0.0942 'International Tables Vol C Tables 4.2.6.8 and 6.1.1.4'

loop_
_geom_angle_atom_site_label_1
_geom_angle_atom_site_label_2
_geom_angle_atom_site_label_3
_geom_angle
N1 P1 N2 104.19(11)
C1 N1 P1 124.82(17)
C6 C1 N1 120.1(2)
C6 C1 C2 119.5(2)
N1 C1 C2 120.0(2)
C36 N2 C38 117.6(2)
C36 N2 P1 124.06(17)
C38 N2 P1 118.26(18)
C3 C2 C1 119.3(2)
C3 C2 C23 122.4(2)
C1 C2 C23 118.3(2)
C2 C3 C4 121.9(2)
C5 C4 C3 117.8(2)
C5 C4 C20 121.8(2)
C3 C4 C20 120.4(2)
C4 C5 C6 122.1(2)
C5 C6 C1 119.3(2)
C5 C6 C7 122.0(2)
C1 C6 C7 118.6(2)
C6 C7 C8 113.5(2)
C6 C7 C14 112.94(19)
C8 C7 C14 111.6(2)
C13 C8 C9 118.4(2)
C13 C8 C7 122.3(2)
C9 C8 C7 119.3(2)
C8 C9 C10 122.4(2)
C11 C10 C9 117.3(2)
C41 C42 C43 112.4(3)
C44 C43 C42 122.1
C43 C44 C45 128.3(3)
C12 C11 C10 120.8(3)
C11 C12 C13 120.5(3)
C8 C13 C12 120.4(3)
C19 C14 C15 118.5(2)
C19 C14 C7 122.4(2)
C15 C14 C7 119.0(2)
C16 C15 C14 120.7(2)
C17 C16 C15 120.2(2)
C18 C17 C16 119.7(2)
C17 C18 C19 119.9(2)
C18 C19 C14 120.9(2)
C4 C20 C22 113.5(2)
C4 C20 C21 110.6(2)
C22 C20 C21 109.5(2)
C24 C23 C30 112.7(2)
C24 C23 C2 113.4(2)
C30 C23 C2 111.94(19)
C25 C24 C29 118.6(2)
C25 C24 C23 121.9(2)
C29 C24 C23 119.5(2)
C24 C25 C26 120.6(2)
C27 C26 C25 120.2(2)
C26 C27 C28 119.7(2)
C27 C28 C29 120.1(2)
C28 C29 C24 120.8(2)
C31 C30 C35 118.4(2)
C31 C30 C23 122.7(2)
C35 C30 C23 118.8(2)
C30 C31 C32 120.5(2)
C33 C32 C31 120.4(3)
C32 C33 C34 119.4(3)
C35 C34 C33 120.1(3)
C34 C35 C30 121.1(3)
N2 C36 C37 112.4(2)
N2 C38 C39 112.4(2)
C46 C41 C42 123.8(4)
C46 C41 C40 122.3(5)
C42 C41 C40 113.6(5)
C44 C45 C46 111.8(5)
C41 C46 C45 121.5(5)

loop_
_geom_bond_atom_site_label_1
_geom_bond_atom_site_label_2
_geom_bond_distance
P1 N1 1.561(2)
P1 N2 1.645(2)
N1 C1 1.405(3)
C1 C6 1.403(4)
C1 C2 1.408(4)
N2 C36 1.467(3)
N2 C38 1.468(3)
C2 C3 1.393(3)
C2 C23 1.528(3)
C3 C4 1.393(4)
C4 C5 1.390(4)
C4 C20 1.522(3)
C5 C6 1.392(3)
C6 C7 1.521(3)
C7 C8 1.525(3)
C7 C14 1.528(3)
C8 C13 1.389(4)
C8 C9 1.391(4)
C9 C10 1.404(4)
C10 C11 1.403(4)
C42 C41 1.439(5)
C42 C43 1.4411
C43 C44 1.3260
C44 C45 1.418(6)
C11 C12 1.377(4)
C12 C13 1.394(4)
C14 C19 1.392(4)
C14 C15 1.392(3)
C15 C16 1.387(4)
C16 C17 1.386(4)
C17 C18 1.385(4)
C18 C19 1.391(4)
C20 C22 1.523(4)
C20 C21 1.526(4)
C23 C24 1.523(3)
C23 C30 1.524(3)
C24 C25 1.388(3)
C24 C29 1.395(3)
C25 C26 1.394(4)
C26 C27 1.383(4)
C27 C28 1.384(4)
C28 C29 1.387(4)
C30 C31 1.385(4)
C30 C35 1.391(4)
C31 C32 1.392(4)
C32 C33 1.382(4)
C33 C34 1.383(4)
C34 C35 1.382(4)
C36 C37 1.513(4)
C38 C39 1.514(4)
C40 C41 1.469(6)
C41 C46 1.426(6)
C45 C46 1.426(7)
